data_2207382
loop_
_publ_author_name
'Tobias van Almsick'
'William S. Sheldrick'

_publ_section_title
;
 Hexacaesium nonaselenidotetraantimonate(III) hemihydrate
;
_journal_coeditor_code WM6103
_journal_issue 11
_journal_name_full 'Acta Crystallographica Section E'
_journal_page_first i240
_journal_page_last i242
_journal_paper_doi 10.1107/S1600536805033799
_journal_volume 61
_journal_year 2005
_chemical_formula_iupac 'Cs6 Sb4 Se9, 0.5H2 O'
_chemical_formula_moiety 'Sb4 Se9, 0.5H2 O, 6Cs'
_chemical_formula_sum 'Cs6 H O0.5 Sb4 Se9'
_chemical_formula_weight 2004.11
_chemical_name_systematic
;
Hexacaesium nonaselenidotetraantimonate(III) hemihydrate
;
_space_group_IT_number 15
_symmetry_cell_setting monoclinic
_symmetry_space_group_name_Hall '-C 2yc'
_symmetry_space_group_name_H-M 'C 1 2/c 1'
_atom_sites_solution_primary direct
_atom_sites_solution_secondary difmap
_audit_creation_method SHELXL-97
_cell_angle_alpha 90.00
_cell_angle_beta 94.39(3)
_cell_angle_gamma 90.00
_cell_formula_units_Z 4
_cell_length_a 10.409(2)
_cell_length_b 19.064(4)
_cell_length_c 14.895(3)
_cell_measurement_reflns_used 17
_cell_measurement_temperature 293(2)
_cell_measurement_theta_max 13.12
_cell_measurement_theta_min 4.97
_cell_volume 2947.1(10)
_computing_cell_refinement 'R3m/V User's Guide'
_computing_data_collection 'R3m/V User's Guide (Siemens, 1989)'
_computing_data_reduction 'XDISK (Siemens, 1989)'
_computing_molecular_graphics 'SHELXTL-Plus (Sheldrick, 1995)'
_computing_publication_material SHELXL97
_computing_structure_refinement 'SHELXL97 (Sheldrick, 1997)'
_computing_structure_solution 'SHELXS97 (Sheldrick, 1997)'
_diffrn_ambient_temperature 293(2)
_diffrn_measured_fraction_theta_full 0.987
_diffrn_measured_fraction_theta_max 0.987
_diffrn_measurement_device_type 'Siemens P4 four-circle'
_diffrn_measurement_method \w
_diffrn_radiation_monochromator graphite
_diffrn_radiation_source 'fine-focus sealed tube'
_diffrn_radiation_type MoK\a
_diffrn_radiation_wavelength 0.71073
_diffrn_reflns_av_R_equivalents 0.0718
_diffrn_reflns_av_sigmaI/netI 0.0916
_diffrn_reflns_limit_h_max 12
_diffrn_reflns_limit_h_min 0
_diffrn_reflns_limit_k_max 22
_diffrn_reflns_limit_k_min 0
_diffrn_reflns_limit_l_max 17
_diffrn_reflns_limit_l_min -17
_diffrn_reflns_number 2733
_diffrn_reflns_theta_full 25.00
_diffrn_reflns_theta_max 24.99
_diffrn_reflns_theta_min 2.23
_diffrn_standards_decay_% 15
_diffrn_standards_interval_count 97
_diffrn_standards_number 3
_exptl_absorpt_coefficient_mu 22.038
_exptl_absorpt_correction_T_max 0.108
_exptl_absorpt_correction_T_min 0.065
_exptl_absorpt_correction_type psi-scan
_exptl_absorpt_process_details '(XPREP in SHELXTL-Plus; Sheldrick, 1995)'
_exptl_crystal_colour red
_exptl_crystal_density_diffrn 4.537
_exptl_crystal_density_method 'not measured'
_exptl_crystal_description block
_exptl_crystal_F_000 3380
_exptl_crystal_size_max 0.14
_exptl_crystal_size_mid 0.11
_exptl_crystal_size_min 0.10
_refine_diff_density_max 1.541
_refine_diff_density_min -1.716
_refine_ls_extinction_method none
_refine_ls_goodness_of_fit_ref 1.184
_refine_ls_hydrogen_treatment noref
_refine_ls_matrix_type full
_refine_ls_number_parameters 89
_refine_ls_number_reflns 2563
_refine_ls_number_restraints 0
_refine_ls_restrained_S_all 1.184
_refine_ls_R_factor_all 0.1108
_refine_ls_R_factor_gt 0.0667
_refine_ls_shift/su_max 0.000
_refine_ls_shift/su_mean 0.000
_refine_ls_structure_factor_coef Fsqd
_refine_ls_weighting_details 'w = 1/[\s^2^(Fo^2^)+(0.0473P)^2^] where P = (Fo^2^+2Fc^2^)/3'
_refine_ls_weighting_scheme calc
_refine_ls_wR_factor_gt 0.1258
_refine_ls_wR_factor_ref 0.1348
_reflns_number_gt 1796
_reflns_number_total 2563
_reflns_threshold_expression I>2\s(I)
_cod_data_source_file wm6103.cif
_cod_data_source_block I
_cod_original_sg_symbol_H-M 'C 2/c'
_cod_original_formula_sum 'Cs6 H1 O0.5 Sb4 Se9'
_cod_database_code 2207382
_cod_database_fobs_code 2207382

loop_
_symmetry_equiv_pos_as_xyz
'x, y, z'
'-x, y, -z+1/2'
'x+1/2, y+1/2, z'
'-x+1/2, y+1/2, -z+1/2'
'-x, -y, -z'
'x, -y, z-1/2'
'-x+1/2, -y+1/2, -z'
'x+1/2, -y+1/2, z-1/2'

loop_
_atom_site_label
_atom_site_fract_x
_atom_site_fract_y
_atom_site_fract_z
_atom_site_U_iso_or_equiv
_atom_site_adp_type
_atom_site_calc_flag
_atom_site_refinement_flags
_atom_site_occupancy
_atom_site_type_symbol
Cs1 0.31807(14) 0.20508(7) 0.89048(9) 0.0337(4) Uani d . 1 Cs
Cs2 0.5000 0.02479(12) 0.7500 0.0469(6) Uani d S 1 Cs
Cs3 0.15045(15) 0.34458(8) 0.59383(11) 0.0417(4) Uani d . 1 Cs
Cs4 0.0000 -0.09570(15) 0.7500 0.0522(7) Uani d S 1 Cs
Sb1 0.11996(13) 0.11799(7) 0.65874(9) 0.0227(3) Uani d . 1 Sb
Sb2 -0.14247(14) 0.04704(7) 0.47316(9) 0.0244(4) Uani d . 1 Sb
Se1 0.0151(2) 0.15548(11) 0.50002(14) 0.0253(5) Uani d . 1 Se
Se2 0.0000 0.21143(15) 0.7500 0.0252(7) Uani d S 1 Se
Se3 -0.3104(2) 0.11586(13) 0.37927(16) 0.0381(6) Uani d . 1 Se
Se4 0.3290(2) 0.18187(14) 0.64910(16) 0.0358(6) Uani d . 1 Se
Se5 0.2113(3) 0.02934(12) 0.87011(17) 0.0427(7) Uani d . 1 Se
O 0.5000 0.0000 0.0000 0.09(2) Uiso d SP 0.50 O

loop_
_atom_site_aniso_label
_atom_site_aniso_U_11
_atom_site_aniso_U_22
_atom_site_aniso_U_33
_atom_site_aniso_U_12
_atom_site_aniso_U_13
_atom_site_aniso_U_23
Cs1 0.0425(9) 0.0276(8) 0.0304(8) -0.0088(7) -0.0008(7) -0.0029(6)
Cs2 0.0330(12) 0.0309(12) 0.0786(18) 0.000 0.0149(12) 0.000
Cs3 0.0362(9) 0.0449(9) 0.0447(9) -0.0018(8) 0.0078(7) 0.0000(8)
Cs4 0.0432(14) 0.0845(19) 0.0292(12) 0.000 0.0056(11) 0.000
Sb1 0.0257(8) 0.0238(7) 0.0185(7) 0.0037(7) 0.0010(6) 0.0006(6)
Sb2 0.0276(8) 0.0202(7) 0.0256(8) 0.0034(7) 0.0043(6) -0.0029(6)
Se1 0.0269(12) 0.0273(11) 0.0211(10) -0.0015(10) -0.0026(9) 0.0051(9)
Se2 0.0296(17) 0.0210(15) 0.0260(16) 0.000 0.0094(14) 0.000
Se3 0.0317(13) 0.0391(14) 0.0410(14) 0.0078(12) -0.0128(11) -0.0056(11)
Se4 0.0213(12) 0.0562(16) 0.0302(12) 0.0001(11) 0.0033(10) 0.0071(11)
Se5 0.0624(18) 0.0257(12) 0.0439(15) -0.0046(13) 0.0302(14) -0.0074(11)

loop_
_atom_type_symbol
_atom_type_description
_atom_type_scat_dispersion_real
_atom_type_scat_dispersion_imag
_atom_type_scat_source
O O 0.0106 0.0060 'International Tables Vol C Tables 4.2.6.8 and 6.1.1.4'
H H 0.0000 0.0000 'International Tables Vol C Tables 4.2.6.8 and 6.1.1.4'
Se Se -0.0929 2.2259 'International Tables Vol C Tables 4.2.6.8 and 6.1.1.4'
Sb Sb -0.5866 1.5461 'International Tables Vol C Tables 4.2.6.8 and 6.1.1.4'
Cs Cs -0.3680 2.1192 'International Tables Vol C Tables 4.2.6.8 and 6.1.1.4'

loop_
_geom_angle_atom_site_label_1
_geom_angle_atom_site_label_2
_geom_angle_atom_site_label_3
_geom_angle_site_symmetry_1
_geom_angle_site_symmetry_3
_geom_angle
_geom_angle_publ_flag
Se4 Sb1 Se2 . . 98.62(9) yes
Se4 Sb1 Se1 . . 96.84(9) yes
Se2 Sb1 Se1 . . 95.76(7) yes
Se5 Sb2 Se3 2_556 . 110.46(10) yes
Se5 Sb2 Se1 2_556 . 100.45(9) yes
Se3 Sb2 Se1 . . 94.16(9) yes
Sb1 Se1 Sb2 . . 97.67(8) yes
Sb1 Se2 Sb1 . 2_556 94.14(11) yes

loop_
_geom_bond_atom_site_label_1
_geom_bond_atom_site_label_2
_geom_bond_site_symmetry_2
_geom_bond_distance
_geom_bond_publ_flag
Cs1 Se5 . 3.535(3) yes
Cs1 Se4 . 3.633(3) yes
Cs1 Se1 8_556 3.664(3) yes
Cs1 Se3 8_556 3.665(3) yes
Cs1 Se2 . 3.7807(19) yes
Cs1 Se4 2_656 3.791(3) yes
Cs1 Se3 2_556 3.834(3) yes
Cs1 Se1 2_556 4.055(3) yes
Cs2 Se5 2_656 3.614(3) yes
Cs2 Se5 . 3.614(3) yes
Cs2 Se4 2_656 3.740(3) yes
Cs2 Se4 . 3.740(3) yes
Cs2 O 2_655 3.7536(8) yes
Cs2 O 1_556 3.7536(8) yes
Cs2 Se3 5_556 3.769(3) yes
Cs2 Se3 6_656 3.769(3) yes
Cs3 O 4 3.5846(17) yes
Cs3 Se3 7_456 3.670(3) yes
Cs3 Se4 7_556 3.676(3) yes
Cs3 Se4 . 3.677(3) yes
Cs3 Se5 4_556 3.827(3) yes
Cs3 Se1 7_556 3.850(3) yes
Cs3 Se2 . 3.855(3) yes
Cs3 Se1 . 4.078(3) yes
Cs3 Se3 8_556 4.307(3) yes
Cs4 Se5 . 3.622(3) yes
Cs4 Se5 2_556 3.622(3) yes
Cs4 Se1 5_556 3.886(2) yes
Cs4 Se1 6_556 3.886(2) yes
Cs4 Se3 5_556 3.905(3) yes
Cs4 Se3 6_556 3.905(3) yes
Sb1 Se4 . 2.507(3) yes
Sb1 Se2 . 2.615(2) yes
Sb1 Se1 . 2.626(3) yes
Sb2 Se5 2_556 2.517(3) yes
Sb2 Se3 . 2.522(3) yes
Sb2 Se1 . 2.650(3) yes
Se1 Cs1 8_455 3.664(3) ?
Se1 Cs3 7_556 3.850(3) ?
Se1 Cs4 5_556 3.886(2) ?
Se1 Cs1 2_556 4.055(3) ?
Se2 Sb1 2_556 2.615(2) ?
Se2 Cs1 2_556 3.7807(19) ?
Se2 Cs3 2_556 3.855(3) ?
Se3 Cs1 8_455 3.665(3) ?
Se3 Cs3 7_456 3.670(3) ?
Se3 Cs2 5_556 3.769(3) ?
Se3 Cs1 2_556 3.834(3) ?
Se3 Cs4 5_556 3.905(3) ?
Se3 Cs3 8_455 4.307(3) ?
Se4 Cs3 7_556 3.676(3) ?
Se4 Cs1 2_656 3.791(3) ?
Se5 Sb2 2_556 2.517(3) ?
Se5 Cs3 4_546 3.827(3) ?
O Cs3 8 3.5846(17) ?
O Cs3 4_545 3.5846(17) ?
O Cs2 1_554 3.7536(8) ?
O Cs2 5_656 3.7536(8) ?
